data_1533470
loop_
_publ_author_name
'Sheptyakov, D.V.'
'Pomjakushin, V.Yu.'
'Abakumov, A.M.'
'Balagurov, A.M.'
'Antipov, E.V.'
'Fischer, P.'
'Billinge, S.J.L.'
'Lobanov, M.V.'
'Rozova, M.G.'
'Keller, L.'
'Pavlyuk, B.P.'

_publ_section_title
;
 Crystal and magnetic structures of new layered oxides A2 Ga Mn O5+y(A =
 Ca, Sr)
;
_journal_name_full 'Appl. Phys. A'
_journal_page_first S1734
_journal_page_last S1736
_journal_volume 74
_journal_year 2002
_chemical_formula_sum 'Ga Mn O5 Sr2'
_chemical_name_systematic 'Sr2 Ga Mn O5'
_space_group_IT_number 46
_symmetry_space_group_name_Hall 'I 2 -2a'
_symmetry_space_group_name_H-M 'I m a 2'
_cell_angle_alpha 90
_cell_angle_beta 90
_cell_angle_gamma 90
_cell_formula_units_Z 4
_cell_length_a 16.1898
_cell_length_b 5.5126
_cell_length_c 5.3713
_cell_volume 479.377
_citation_journal_id_ASTM APAMFC
_cod_data_source_file Sheptyakov_APAMFC_2002_275.cif
_cod_data_source_block Ga1Mn1O5Sr2
_cod_original_cell_volume 479.3772
_cod_original_formula_sum 'Ga1 Mn1 O5 Sr2'
_cod_database_code 1533470

loop_
_symmetry_equiv_pos_as_xyz
x,y,z
-x,-y,z
-x+1/2,y,z
x+1/2,-y,z
x+1/2,y+1/2,z+1/2
-x+1/2,-y+1/2,z+1/2
-x+1,y+1/2,z+1/2
x+1,-y+1/2,z+1/2

loop_
_atom_site_label
_atom_site_type_symbol
_atom_site_fract_x
_atom_site_fract_y
_atom_site_fract_z
_atom_site_occupancy
_atom_site_U_iso_or_equiv
O2 O-2 0.1439 0.0401 0 1 0.0
O1 O-2 0.9964 0.2522 0.2498 1 0.0
Mn1 Mn+3 0 0 0 1 0.0
Ga1 Ga+3 0.25 0.9333 0.0385 1 0.0
Sr1 Sr+2 0.1109 0.0107 0.5 1 0.0
O3 O-2 0.25 0.6269 0.1142 1 0.0
